data_2229792
loop_
_publ_author_name
'Ranjith, S.'
'SubbiahPandi, A.'
'Namitharan, K.'
'Pitchumani, K.'

_publ_section_title
;
 2-(4-Chlorophenyl)-1,5-diphenyl-3-tosylimidazolidin-4-one
;
_journal_coeditor_code PK2300
_journal_issue 4
_journal_name_full 'Acta Crystallographica Section E'
_journal_page_first o843
_journal_paper_doi 10.1107/S1600536811008427
_journal_volume 67
_journal_year 2011
_chemical_formula_iupac 'C28 H23 Cl N2 O3 S'
_chemical_formula_moiety 'C28 H23 Cl N2 O3 S'
_chemical_formula_sum 'C28 H23 Cl N2 O3 S'
_chemical_formula_weight 503.00
_chemical_name_systematic
;
2-(4-Chlorophenyl)-1,5-diphenyl-3-tosylimidazolidin-4-one
;
_space_group_IT_number 14
_symmetry_cell_setting monoclinic
_symmetry_space_group_name_Hall '-P 2yn'
_symmetry_space_group_name_H-M 'P 1 21/n 1'
_atom_sites_solution_hydrogens geom
_atom_sites_solution_primary direct
_atom_sites_solution_secondary difmap
_audit_creation_method SHELXL-97
_cell_angle_alpha 90.00
_cell_angle_beta 103.757(2)
_cell_angle_gamma 90.00
_cell_formula_units_Z 4
_cell_length_a 10.8458(3)
_cell_length_b 13.0191(4)
_cell_length_c 17.6720(5)
_cell_measurement_reflns_used 7313
_cell_measurement_temperature 293(2)
_cell_measurement_theta_max 30.4
_cell_measurement_theta_min 2.4
_cell_volume 2423.75(12)
_computing_cell_refinement 'SAINT (Bruker, 2004)'
_computing_data_collection 'APEX2 (Bruker, 2004)'
_computing_data_reduction 'SAINT (Bruker, 2004)'
_computing_molecular_graphics 'ORTEP-3 (Farrugia, 1997)'
_computing_publication_material 'SHELXL97 (Sheldrick, 2008) and  PLATON (Spek, 2009)'
_computing_structure_refinement 'SHELXL97 (Sheldrick, 2008)'
_computing_structure_solution 'SHELXS97 (Sheldrick, 2008)'
_diffrn_ambient_temperature 293(2)
_diffrn_measured_fraction_theta_full 1.000
_diffrn_measured_fraction_theta_max 0.998
_diffrn_measurement_device_type 'Bruker APEXII CCD area-detector'
_diffrn_measurement_method '\w and \f'
_diffrn_radiation_monochromator graphite
_diffrn_radiation_source 'fine-focus sealed tube'
_diffrn_radiation_type MoK\a
_diffrn_radiation_wavelength 0.71073
_diffrn_reflns_av_R_equivalents 0.0301
_diffrn_reflns_av_sigmaI/netI 0.0310
_diffrn_reflns_limit_h_max 15
_diffrn_reflns_limit_h_min -15
_diffrn_reflns_limit_k_max 18
_diffrn_reflns_limit_k_min -17
_diffrn_reflns_limit_l_max 25
_diffrn_reflns_limit_l_min -22
_diffrn_reflns_number 32315
_diffrn_reflns_theta_full 25.00
_diffrn_reflns_theta_max 30.40
_diffrn_reflns_theta_min 2.37
_diffrn_standards_number 0
_exptl_absorpt_coefficient_mu 0.278
_exptl_absorpt_correction_T_max 0.985
_exptl_absorpt_correction_T_min 0.981
_exptl_absorpt_correction_type multi-scan
_exptl_absorpt_process_details '(SADABS; Sheldrick, 1996)'
_exptl_crystal_colour colourless
_exptl_crystal_density_diffrn 1.378
_exptl_crystal_density_method 'not measured'
_exptl_crystal_description Block
_exptl_crystal_F_000 1048
_exptl_crystal_size_max 0.25
_exptl_crystal_size_mid 0.22
_exptl_crystal_size_min 0.19
_refine_diff_density_max 0.275
_refine_diff_density_min -0.353
_refine_ls_extinction_method none
_refine_ls_goodness_of_fit_ref 1.045
_refine_ls_hydrogen_treatment constr
_refine_ls_matrix_type full
_refine_ls_number_parameters 317
_refine_ls_number_reflns 7313
_refine_ls_number_restraints 0
_refine_ls_restrained_S_all 1.045
_refine_ls_R_factor_all 0.0692
_refine_ls_R_factor_gt 0.0416
_refine_ls_shift/su_max 0.001
_refine_ls_shift/su_mean 0.000
_refine_ls_structure_factor_coef Fsqd
_refine_ls_weighting_details 'calc w=1/[\s^2^(Fo^2^)+(0.0495P)^2^+0.5408P] where P=(Fo^2^+2Fc^2^)/3'
_refine_ls_weighting_scheme calc
_refine_ls_wR_factor_gt 0.1019
_refine_ls_wR_factor_ref 0.1148
_reflns_number_gt 5098
_reflns_number_total 7313
_reflns_threshold_expression I>2\s(I)
_cod_data_source_file pk2300.cif
_cod_data_source_block I
_cod_original_sg_symbol_H-M 'P 21/n'
_cod_database_code 2229792
_cod_database_fobs_code 2229792

loop_
_symmetry_equiv_pos_as_xyz
'x, y, z'
'-x+1/2, y+1/2, -z+1/2'
'-x, -y, -z'
'x-1/2, -y-1/2, z-1/2'

loop_
_atom_site_type_symbol
_atom_site_label
_atom_site_fract_x
_atom_site_fract_y
_atom_site_fract_z
_atom_site_U_iso_or_equiv
_atom_site_adp_type
_atom_site_calc_flag
_atom_site_refinement_flags
_atom_site_occupancy
_atom_site_disorder_assembly
_atom_site_disorder_group
C C1 0.8204(2) 0.6211(2) -0.10561(13) 0.0944(10) Uani d . 1 . .
H H1A 0.8293 0.5757 -0.1468 0.142 Uiso calc R 1 . .
H H1B 0.8843 0.6735 -0.0987 0.142 Uiso calc R 1 . .
H H1C 0.7378 0.6523 -0.1188 0.142 Uiso calc R 1 . .
C C2 0.83550(16) 0.5610(2) -0.03116(10) 0.0615(6) Uani d . 1 . .
C C3 0.87311(18) 0.60888(16) 0.03995(11) 0.0592(5) Uani d . 1 . .
H H3 0.8903 0.6789 0.0417 0.071 Uiso calc R 1 . .
C C4 0.88600(16) 0.55548(13) 0.10884(10) 0.0477(4) Uani d . 1 . .
H H4 0.9107 0.5892 0.1565 0.057 Uiso calc R 1 . .
C C5 0.86169(13) 0.45127(12) 0.10598(8) 0.0370(3) Uani d . 1 . .
C C6 0.82418(16) 0.40127(16) 0.03542(10) 0.0524(4) Uani d . 1 . .
H H6 0.8079 0.3311 0.0334 0.063 Uiso calc R 1 . .
C C7 0.81134(17) 0.4579(2) -0.03242(10) 0.0649(6) Uani d . 1 . .
H H7 0.7855 0.4248 -0.0802 0.078 Uiso calc R 1 . .
C C8 0.65428(12) 0.31035(10) 0.20980(7) 0.0301(3) Uani d . 1 . .
H H8 0.6929 0.2445 0.2291 0.036 Uiso calc R 1 . .
C C9 0.58939(12) 0.30175(10) 0.12399(8) 0.0298(3) Uani d . 1 . .
C C10 0.51246(13) 0.37975(11) 0.08615(8) 0.0359(3) Uani d . 1 . .
H H10 0.4942 0.4355 0.1145 0.043 Uiso calc R 1 . .
C C11 0.46242(14) 0.37599(12) 0.00672(9) 0.0396(3) Uani d . 1 . .
H H11 0.4102 0.4284 -0.0184 0.048 Uiso calc R 1 . .
C C12 0.49087(14) 0.29372(12) -0.03472(8) 0.0398(3) Uani d . 1 . .
C C13 0.56268(16) 0.21323(13) 0.00174(9) 0.0455(4) Uani d . 1 . .
H H13 0.5782 0.1566 -0.0268 0.055 Uiso calc R 1 . .
C C14 0.61182(14) 0.21732(11) 0.08156(9) 0.0389(3) Uani d . 1 . .
H H14 0.6602 0.1629 0.1068 0.047 Uiso calc R 1 . .
C C15 0.46241(13) 0.29610(11) 0.26339(8) 0.0336(3) Uani d . 1 . .
C C16 0.43733(14) 0.19730(12) 0.23351(9) 0.0388(3) Uani d . 1 . .
H H16 0.4952 0.1644 0.2104 0.047 Uiso calc R 1 . .
C C17 0.32626(16) 0.14799(14) 0.23816(10) 0.0491(4) Uani d . 1 . .
H H17 0.3105 0.0818 0.2185 0.059 Uiso calc R 1 . .
C C18 0.23885(16) 0.19555(16) 0.27141(11) 0.0551(5) Uani d . 1 . .
H H18 0.1638 0.1623 0.2735 0.066 Uiso calc R 1 . .
C C19 0.26360(15) 0.29236(15) 0.30142(10) 0.0516(4) Uani d . 1 . .
H H19 0.2050 0.3246 0.3242 0.062 Uiso calc R 1 . .
C C20 0.37404(14) 0.34271(13) 0.29837(9) 0.0429(3) Uani d . 1 . .
H H20 0.3898 0.4081 0.3197 0.052 Uiso calc R 1 . .
C C21 0.60120(14) 0.45092(11) 0.28719(8) 0.0353(3) Uani d . 1 . .
H H21 0.5306 0.4961 0.2630 0.042 Uiso calc R 1 . .
C C23 0.63258(14) 0.46406(11) 0.37521(8) 0.0364(3) Uani d . 1 . .
C C28 0.70564(19) 0.39176(15) 0.42268(10) 0.0578(5) Uani d . 1 . .
H H28 0.7302 0.3321 0.4013 0.069 Uiso calc R 1 . .
C C27 0.7424(2) 0.40811(19) 0.50230(11) 0.0731(6) Uani d . 1 . .
H H27 0.7914 0.3593 0.5344 0.088 Uiso calc R 1 . .
C C26 0.7067(2) 0.49587(19) 0.53377(11) 0.0694(6) Uani d . 1 . .
H H26 0.7324 0.5070 0.5872 0.083 Uiso calc R 1 . .
C C25 0.6339(2) 0.56698(16) 0.48732(11) 0.0628(5) Uani d . 1 . .
H H25 0.6089 0.6261 0.5092 0.075 Uiso calc R 1 . .
C C24 0.59660(18) 0.55168(13) 0.40753(10) 0.0491(4) Uani d . 1 . .
H H24 0.5472 0.6007 0.3759 0.059 Uiso calc R 1 . .
N N1 0.75179(11) 0.39178(9) 0.22299(6) 0.0318(2) Uani d . 1 . .
N N2 0.57393(11) 0.34697(10) 0.25969(7) 0.0368(3) Uani d . 1 . .
O O1 0.98232(10) 0.43180(9) 0.25004(6) 0.0459(3) Uani d . 1 . .
O O2 0.89588(10) 0.27584(9) 0.17703(7) 0.0479(3) Uani d . 1 . .
C C22 0.71777(14) 0.47825(11) 0.25818(8) 0.0350(3) Uani d . 1 . .
S S1 0.88693(3) 0.38196(3) 0.19302(2) 0.03485(10) Uani d . 1 . .
Cl Cl1 0.43640(5) 0.29404(4) -0.13549(2) 0.06360(15) Uani d . 1 . .
O O3 0.77172(11) 0.55951(8) 0.26593(7) 0.0480(3) Uani d . 1 . .

loop_
_atom_site_aniso_label
_atom_site_aniso_U_11
_atom_site_aniso_U_22
_atom_site_aniso_U_33
_atom_site_aniso_U_12
_atom_site_aniso_U_13
_atom_site_aniso_U_23
C1 0.0684(13) 0.165(3) 0.0561(13) 0.0392(16) 0.0268(11) 0.0549(15)
C2 0.0390(9) 0.1076(17) 0.0414(10) 0.0192(10) 0.0163(7) 0.0250(10)
C3 0.0596(11) 0.0658(12) 0.0559(11) 0.0111(9) 0.0209(9) 0.0236(9)
C4 0.0540(9) 0.0509(9) 0.0390(8) -0.0006(8) 0.0131(7) 0.0051(7)
C5 0.0329(7) 0.0504(9) 0.0292(7) -0.0002(6) 0.0099(5) 0.0016(6)
C6 0.0496(9) 0.0714(12) 0.0382(8) -0.0063(8) 0.0148(7) -0.0099(8)
C7 0.0507(10) 0.1166(19) 0.0283(8) 0.0025(11) 0.0110(7) -0.0052(10)
C8 0.0323(6) 0.0316(7) 0.0269(6) -0.0013(5) 0.0078(5) -0.0011(5)
C9 0.0304(6) 0.0323(7) 0.0273(6) -0.0012(5) 0.0081(5) -0.0016(5)
C10 0.0387(7) 0.0351(7) 0.0338(7) 0.0041(6) 0.0087(6) -0.0029(6)
C11 0.0372(7) 0.0431(8) 0.0359(7) 0.0017(6) 0.0033(6) 0.0054(6)
C12 0.0383(7) 0.0527(9) 0.0267(7) -0.0074(7) 0.0041(6) -0.0027(6)
C13 0.0533(9) 0.0458(9) 0.0369(8) 0.0005(7) 0.0097(7) -0.0129(7)
C14 0.0440(8) 0.0370(8) 0.0343(7) 0.0054(6) 0.0067(6) -0.0031(6)
C15 0.0331(7) 0.0423(8) 0.0247(6) -0.0014(6) 0.0057(5) 0.0036(5)
C16 0.0390(7) 0.0424(8) 0.0338(7) -0.0032(6) 0.0067(6) 0.0011(6)
C17 0.0489(9) 0.0514(9) 0.0452(9) -0.0129(8) 0.0076(7) 0.0015(7)
C18 0.0379(8) 0.0745(13) 0.0525(10) -0.0143(8) 0.0098(7) 0.0071(9)
C19 0.0374(8) 0.0731(12) 0.0467(9) 0.0013(8) 0.0149(7) 0.0025(8)
C20 0.0408(8) 0.0524(9) 0.0372(8) 0.0006(7) 0.0123(6) -0.0024(7)
C21 0.0404(7) 0.0353(7) 0.0313(7) 0.0007(6) 0.0106(6) -0.0028(6)
C23 0.0420(7) 0.0387(7) 0.0314(7) -0.0048(6) 0.0144(6) -0.0054(6)
C28 0.0711(12) 0.0630(11) 0.0390(9) 0.0181(9) 0.0122(8) -0.0029(8)
C27 0.0816(14) 0.0961(16) 0.0380(10) 0.0180(13) 0.0067(10) 0.0061(10)
C26 0.0871(15) 0.0886(15) 0.0351(9) -0.0171(12) 0.0198(10) -0.0148(10)
C25 0.0907(14) 0.0578(11) 0.0477(10) -0.0143(11) 0.0320(10) -0.0208(9)
C24 0.0671(11) 0.0402(8) 0.0462(9) -0.0046(8) 0.0255(8) -0.0058(7)
N1 0.0336(6) 0.0333(6) 0.0298(6) -0.0039(5) 0.0101(5) -0.0039(5)
N2 0.0402(6) 0.0400(6) 0.0341(6) -0.0072(5) 0.0165(5) -0.0096(5)
O1 0.0361(5) 0.0592(7) 0.0382(6) -0.0085(5) 0.0003(4) 0.0051(5)
O2 0.0454(6) 0.0413(6) 0.0606(7) 0.0060(5) 0.0200(6) -0.0006(5)
C22 0.0427(7) 0.0357(7) 0.0269(6) -0.0005(6) 0.0088(6) -0.0004(5)
S1 0.03133(17) 0.0400(2) 0.03336(18) 0.00022(14) 0.00796(13) 0.00157(14)
Cl1 0.0700(3) 0.0859(4) 0.02902(19) -0.0131(3) 0.00031(19) -0.0035(2)
O3 0.0615(7) 0.0359(6) 0.0511(7) -0.0115(5) 0.0225(6) -0.0069(5)

loop_
_atom_type_symbol
_atom_type_description
_atom_type_scat_dispersion_real
_atom_type_scat_dispersion_imag
_atom_type_scat_source
C C 0.0033 0.0016 'International Tables Vol C Tables 4.2.6.8 and 6.1.1.4'
H H 0.0000 0.0000 'International Tables Vol C Tables 4.2.6.8 and 6.1.1.4'
N N 0.0061 0.0033 'International Tables Vol C Tables 4.2.6.8 and 6.1.1.4'
O O 0.0106 0.0060 'International Tables Vol C Tables 4.2.6.8 and 6.1.1.4'
S S 0.1246 0.1234 'International Tables Vol C Tables 4.2.6.8 and 6.1.1.4'
Cl Cl 0.1484 0.1585 'International Tables Vol C Tables 4.2.6.8 and 6.1.1.4'

loop_
_geom_angle_atom_site_label_1
_geom_angle_atom_site_label_2
_geom_angle_atom_site_label_3
_geom_angle_site_symmetry_1
_geom_angle_site_symmetry_3
_geom_angle
_geom_angle_publ_flag
C2 C1 H1A . . 109.5 ?
C2 C1 H1B . . 109.5 ?
H1A C1 H1B . . 109.5 ?
C2 C1 H1C . . 109.5 ?
H1A C1 H1C . . 109.5 ?
H1B C1 H1C . . 109.5 ?
C7 C2 C3 . . 118.31(17) ?
C7 C2 C1 . . 121.0(2) ?
C3 C2 C1 . . 120.7(2) ?
C2 C3 C4 . . 121.58(19) ?
C2 C3 H3 . . 119.2 ?
C4 C3 H3 . . 119.2 ?
C3 C4 C5 . . 118.97(17) ?
C3 C4 H4 . . 120.5 ?
C5 C4 H4 . . 120.5 ?
C6 C5 C4 . . 120.63(15) ?
C6 C5 S1 . . 120.18(13) ?
C4 C5 S1 . . 119.11(12) ?
C5 C6 C7 . . 118.55(19) ?
C5 C6 H6 . . 120.7 ?
C7 C6 H6 . . 120.7 ?
C2 C7 C6 . . 121.95(18) ?
C2 C7 H7 . . 119.0 ?
C6 C7 H7 . . 119.0 ?
N2 C8 N1 . . 100.27(10) ?
N2 C8 C9 . . 115.24(11) ?
N1 C8 C9 . . 110.82(10) ?
N2 C8 H8 . . 110.0 ?
N1 C8 H8 . . 110.0 ?
C9 C8 H8 . . 110.0 ?
C10 C9 C14 . . 119.01(13) ?
C10 C9 C8 . . 120.87(12) ?
C14 C9 C8 . . 120.04(12) ?
C11 C10 C9 . . 120.82(13) ?
C11 C10 H10 . . 119.6 ?
C9 C10 H10 . . 119.6 ?
C12 C11 C10 . . 119.08(14) ?
C12 C11 H11 . . 120.5 ?
C10 C11 H11 . . 120.5 ?
C13 C12 C11 . . 121.32(14) ?
C13 C12 Cl1 . . 120.00(12) ?
C11 C12 Cl1 . . 118.67(12) ?
C12 C13 C14 . . 119.14(14) ?
C12 C13 H13 . . 120.4 ?
C14 C13 H13 . . 120.4 ?
C9 C14 C13 . . 120.49(14) ?
C9 C14 H14 . . 119.8 ?
C13 C14 H14 . . 119.8 ?
C16 C15 N2 . . 120.96(13) ?
C16 C15 C20 . . 118.45(14) ?
N2 C15 C20 . . 120.58(14) ?
C17 C16 C15 . . 120.01(15) ?
C17 C16 H16 . . 120.0 ?
C15 C16 H16 . . 120.0 ?
C18 C17 C16 . . 120.95(17) ?
C18 C17 H17 . . 119.5 ?
C16 C17 H17 . . 119.5 ?
C19 C18 C17 . . 119.23(16) ?
C19 C18 H18 . . 120.4 ?
C17 C18 H18 . . 120.4 ?
C18 C19 C20 . . 121.00(16) ?
C18 C19 H19 . . 119.5 ?
C20 C19 H19 . . 119.5 ?
C19 C20 C15 . . 120.34(16) ?
C19 C20 H20 . . 119.8 ?
C15 C20 H20 . . 119.8 ?
N2 C21 C22 . . 103.10(11) ?
N2 C21 C23 . . 115.32(12) ?
C22 C21 C23 . . 108.53(11) ?
N2 C21 H21 . . 109.9 ?
C22 C21 H21 . . 109.9 ?
C23 C21 H21 . . 109.9 ?
C24 C23 C28 . . 119.54(15) ?
C24 C23 C21 . . 120.15(14) ?
C28 C23 C21 . . 120.13(13) ?
C23 C28 C27 . . 119.88(17) ?
C23 C28 H28 . . 120.1 ?
C27 C28 H28 . . 120.1 ?
C26 C27 C28 . . 120.1(2) ?
C26 C27 H27 . . 120.0 ?
C28 C27 H27 . . 120.0 ?
C25 C26 C27 . . 120.27(18) ?
C25 C26 H26 . . 119.9 ?
C27 C26 H26 . . 119.9 ?
C26 C25 C24 . . 120.25(18) ?
C26 C25 H25 . . 119.9 ?
C24 C25 H25 . . 119.9 ?
C23 C24 C25 . . 119.98(18) ?
C23 C24 H24 . . 120.0 ?
C25 C24 H24 . . 120.0 ?
C22 N1 C8 . . 113.53(11) ?
C22 N1 S1 . . 123.54(9) ?
C8 N1 S1 . . 122.84(9) ?
C15 N2 C21 . . 122.66(12) ?
C15 N2 C8 . . 121.51(11) ?
C21 N2 C8 . . 113.92(11) ?
O3 C22 N1 . . 126.55(13) ?
O3 C22 C21 . . 126.26(13) ?
N1 C22 C21 . . 107.17(11) ?
O1 S1 O2 . . 120.96(7) ?
O1 S1 N1 . . 106.58(6) ?
O2 S1 N1 . . 104.10(6) ?
O1 S1 C5 . . 108.92(7) ?
O2 S1 C5 . . 109.35(7) ?
N1 S1 C5 . . 105.82(6) ?

loop_
_geom_bond_atom_site_label_1
_geom_bond_atom_site_label_2
_geom_bond_site_symmetry_2
_geom_bond_distance
_geom_bond_publ_flag
C1 C2 . 1.506(3) ?
C1 H1A . 0.9600 ?
C1 H1B . 0.9600 ?
C1 H1C . 0.9600 ?
C2 C7 . 1.366(3) ?
C2 C3 . 1.375(3) ?
C3 C4 . 1.380(2) ?
C3 H3 . 0.9300 ?
C4 C5 . 1.381(2) ?
C4 H4 . 0.9300 ?
C5 C6 . 1.380(2) ?
C5 S1 . 1.7478(15) ?
C6 C7 . 1.386(3) ?
C6 H6 . 0.9300 ?
C7 H7 . 0.9300 ?
C8 N2 . 1.4592(17) ?
C8 N1 . 1.4764(17) ?
C8 C9 . 1.5165(18) ?
C8 H8 . 0.9800 ?
C9 C10 . 1.3817(19) ?
C9 C14 . 1.3844(19) ?
C10 C11 . 1.380(2) ?
C10 H10 . 0.9300 ?
C11 C12 . 1.373(2) ?
C11 H11 . 0.9300 ?
C12 C13 . 1.372(2) ?
C12 Cl1 . 1.7377(15) ?
C13 C14 . 1.385(2) ?
C13 H13 . 0.9300 ?
C14 H14 . 0.9300 ?
C15 C16 . 1.393(2) ?
C15 N2 . 1.3941(18) ?
C15 C20 . 1.397(2) ?
C16 C17 . 1.385(2) ?
C16 H16 . 0.9300 ?
C17 C18 . 1.376(3) ?
C17 H17 . 0.9300 ?
C18 C19 . 1.369(3) ?
C18 H18 . 0.9300 ?
C19 C20 . 1.378(2) ?
C19 H19 . 0.9300 ?
C20 H20 . 0.9300 ?
C21 N2 . 1.4446(19) ?
C21 C22 . 1.5154(19) ?
C21 C23 . 1.5207(19) ?
C21 H21 . 0.9800 ?
C23 C24 . 1.373(2) ?
C23 C28 . 1.379(2) ?
C28 C27 . 1.385(3) ?
C28 H28 . 0.9300 ?
C27 C26 . 1.366(3) ?
C27 H27 . 0.9300 ?
C26 C25 . 1.359(3) ?
C26 H26 . 0.9300 ?
C25 C24 . 1.386(2) ?
C25 H25 . 0.9300 ?
C24 H24 . 0.9300 ?
N1 C22 . 1.3782(18) ?
N1 S1 . 1.6776(11) ?
O1 S1 . 1.4181(11) ?
O2 S1 . 1.4181(12) ?
C22 O3 . 1.2008(17) ?

loop_
_geom_hbond_atom_site_label_D
_geom_hbond_atom_site_label_H
_geom_hbond_atom_site_label_A
_geom_hbond_site_symmetry_A
_geom_hbond_distance_DH
_geom_hbond_distance_HA
_geom_hbond_distance_DA
_geom_hbond_angle_DHA
C6 H6 O2 1 0.93 2.59 2.934(2) 102
C8 H8 O3 2_645 0.98 2.44 3.3659(17) 158
C14 H14 O3 2_645 0.93 2.57 3.3855(19) 146
C24 H24 O2 2_655 0.93 2.59 3.289(2) 132
C1 H1C Cg4 3_665 0.96 2.90 3.484(2) 120
C11 H11 Cg2 3_665 0.93 2.88 3.619(17) 138

loop_
_geom_torsion_atom_site_label_1
_geom_torsion_atom_site_label_2
_geom_torsion_atom_site_label_3
_geom_torsion_atom_site_label_4
_geom_torsion_site_symmetry_1
_geom_torsion_site_symmetry_2
_geom_torsion_site_symmetry_3
_geom_torsion_site_symmetry_4
_geom_torsion
_geom_torsion_publ_flag
C7 C2 C3 C4 . . . . -0.3(3) ?
C1 C2 C3 C4 . . . . 179.17(17) ?
C2 C3 C4 C5 . . . . 0.7(3) ?
C3 C4 C5 C6 . . . . -0.5(2) ?
C3 C4 C5 S1 . . . . 176.25(13) ?
C4 C5 C6 C7 . . . . -0.1(2) ?
S1 C5 C6 C7 . . . . -176.75(13) ?
C3 C2 C7 C6 . . . . -0.2(3) ?
C1 C2 C7 C6 . . . . -179.74(17) ?
C5 C6 C7 C2 . . . . 0.4(3) ?
N2 C8 C9 C10 . . . . 45.41(17) ?
N1 C8 C9 C10 . . . . -67.56(15) ?
N2 C8 C9 C14 . . . . -137.83(13) ?
N1 C8 C9 C14 . . . . 109.21(14) ?
C14 C9 C10 C11 . . . . -2.5(2) ?
C8 C9 C10 C11 . . . . 174.27(13) ?
C9 C10 C11 C12 . . . . -0.5(2) ?
C10 C11 C12 C13 . . . . 3.2(2) ?
C10 C11 C12 Cl1 . . . . -175.62(11) ?
C11 C12 C13 C14 . . . . -2.8(2) ?
Cl1 C12 C13 C14 . . . . 176.03(12) ?
C10 C9 C14 C13 . . . . 2.9(2) ?
C8 C9 C14 C13 . . . . -173.88(13) ?
C12 C13 C14 C9 . . . . -0.3(2) ?
N2 C15 C16 C17 . . . . 179.67(14) ?
C20 C15 C16 C17 . . . . 0.7(2) ?
C15 C16 C17 C18 . . . . 0.6(2) ?
C16 C17 C18 C19 . . . . -1.1(3) ?
C17 C18 C19 C20 . . . . 0.4(3) ?
C18 C19 C20 C15 . . . . 0.9(3) ?
C16 C15 C20 C19 . . . . -1.4(2) ?
N2 C15 C20 C19 . . . . 179.58(14) ?
N2 C21 C23 C24 . . . . -145.95(14) ?
C22 C21 C23 C24 . . . . 99.02(16) ?
N2 C21 C23 C28 . . . . 39.0(2) ?
C22 C21 C23 C28 . . . . -76.01(18) ?
C24 C23 C28 C27 . . . . -0.2(3) ?
C21 C23 C28 C27 . . . . 174.86(17) ?
C23 C28 C27 C26 . . . . -0.2(3) ?
C28 C27 C26 C25 . . . . 0.7(4) ?
C27 C26 C25 C24 . . . . -0.8(3) ?
C28 C23 C24 C25 . . . . 0.1(3) ?
C21 C23 C24 C25 . . . . -174.97(15) ?
C26 C25 C24 C23 . . . . 0.4(3) ?
N2 C8 N1 C22 . . . . -14.57(14) ?
C9 C8 N1 C22 . . . . 107.61(13) ?
N2 C8 N1 S1 . . . . 168.83(9) ?
C9 C8 N1 S1 . . . . -69.00(14) ?
C16 C15 N2 C21 . . . . 177.49(13) ?
C20 C15 N2 C21 . . . . -3.5(2) ?
C16 C15 N2 C8 . . . . 14.2(2) ?
C20 C15 N2 C8 . . . . -166.84(13) ?
C22 C21 N2 C15 . . . . -170.26(12) ?
C23 C21 N2 C15 . . . . 71.64(17) ?
C22 C21 N2 C8 . . . . -5.78(16) ?
C23 C21 N2 C8 . . . . -123.89(13) ?
N1 C8 N2 C15 . . . . 176.67(12) ?
C9 C8 N2 C15 . . . . 57.67(17) ?
N1 C8 N2 C21 . . . . 11.99(15) ?
C9 C8 N2 C21 . . . . -107.01(14) ?
C8 N1 C22 O3 . . . . -169.50(14) ?
S1 N1 C22 O3 . . . . 7.1(2) ?
C8 N1 C22 C21 . . . . 11.90(15) ?
S1 N1 C22 C21 . . . . -171.52(9) ?
N2 C21 C22 O3 . . . . 177.75(14) ?
C23 C21 C22 O3 . . . . -59.49(19) ?
N2 C21 C22 N1 . . . . -3.64(15) ?
C23 C21 C22 N1 . . . . 119.12(13) ?
C22 N1 S1 O1 . . . . 38.67(13) ?
C8 N1 S1 O1 . . . . -145.07(10) ?
C22 N1 S1 O2 . . . . 167.58(11) ?
C8 N1 S1 O2 . . . . -16.15(12) ?
C22 N1 S1 C5 . . . . -77.18(12) ?
C8 N1 S1 C5 . . . . 99.08(11) ?
C6 C5 S1 O1 . . . . 149.38(12) ?
C4 C5 S1 O1 . . . . -27.35(14) ?
C6 C5 S1 O2 . . . . 15.21(14) ?
C4 C5 S1 O2 . . . . -161.53(12) ?
C6 C5 S1 N1 . . . . -96.37(13) ?
C4 C5 S1 N1 . . . . 86.89(13) ?
